data_7708990
loop_
_publ_author_name
'Wu, Chengfa'
'Chen, Zilong'
'Chen, Jianbang'
'Yang, Zhihua'
'Zhang, Fangfang'
'Shi, Hongsheng'
'Pan, Shilie'

_publ_section_title
;
 Sr3B14O24: A New Borate with [B14O30] Fundamental Building Block and
 Unwonted 2D Double Layer
;
_journal_name_full 'Dalton Transactions'
_journal_paper_doi 10.1039/D1DT03653J
_journal_year 2021
_chemical_formula_moiety 'B14 O24 Sr3'
_chemical_formula_sum 'B14 O24 Sr3'
_chemical_formula_weight 798.20
_space_group_crystal_system monoclinic
_space_group_IT_number 14
_space_group_name_Hall '-P 2ybc'
_space_group_name_H-M_alt 'P 1 21/c 1'
_atom_sites_solution_primary dual
_audit_creation_date 2021-06-30
_audit_creation_method
;
Olex2 1.3
(compiled 2020.11.12 svn.r5f609507 for OlexSys, GUI svn.r6272)
;
_audit_update_record
;
2021-08-03 deposited with the CCDC.	2021-12-01 downloaded from the CCDC.
;
_cell_angle_alpha 90
_cell_angle_beta 93.3070(10)
_cell_angle_gamma 90
_cell_formula_units_Z 4
_cell_length_a 6.6479(3)
_cell_length_b 11.6182(5)
_cell_length_c 21.8990(8)
_cell_measurement_reflns_used 9436
_cell_measurement_temperature 153.0
_cell_measurement_theta_max 27.45
_cell_measurement_theta_min 3.07
_cell_volume 1688.59(12)
_computing_cell_refinement 'SAINT V8.38A (Bruker, 2018)'
_computing_data_reduction 'SAINT V8.38A (Bruker, 2018)'
_computing_molecular_graphics 'Olex2 1.3 (Dolomanov et al., 2009)'
_computing_publication_material 'Olex2 1.3 (Dolomanov et al., 2009)'
_computing_structure_refinement 'SHELXL 2018/3 (Sheldrick, 2015)'
_computing_structure_solution 'SHELXT 2014/5 (Sheldrick, 2014)'
_diffrn_ambient_temperature 153.0
_diffrn_measured_fraction_theta_full 1.000
_diffrn_measured_fraction_theta_max 0.995
_diffrn_measurement_device_type 'Bruker APEX-II CCD'
_diffrn_measurement_method '\f and \w scans'
_diffrn_radiation_type MoK\a
_diffrn_radiation_wavelength 0.71073
_diffrn_reflns_av_R_equivalents 0.0988
_diffrn_reflns_av_unetI/netI 0.0707
_diffrn_reflns_Laue_measured_fraction_full 1.000
_diffrn_reflns_Laue_measured_fraction_max 0.995
_diffrn_reflns_limit_h_max 8
_diffrn_reflns_limit_h_min -8
_diffrn_reflns_limit_k_max 15
_diffrn_reflns_limit_k_min -15
_diffrn_reflns_limit_l_max 28
_diffrn_reflns_limit_l_min -22
_diffrn_reflns_number 20175
_diffrn_reflns_point_group_measured_fraction_full 1.000
_diffrn_reflns_point_group_measured_fraction_max 0.995
_diffrn_reflns_theta_full 25.242
_diffrn_reflns_theta_max 27.511
_diffrn_reflns_theta_min 1.863
_diffrn_source_current 1.4
_diffrn_source_power 0.07
_diffrn_source_voltage 50.0
_diffrn_standards_number 0
_exptl_absorpt_coefficient_mu 9.587
_exptl_absorpt_correction_T_max 0.7456
_exptl_absorpt_correction_T_min 0.1643
_exptl_absorpt_correction_type none
_exptl_absorpt_process_details
;
SADABS-2016/2 (Bruker,2016/2) was used for absorption correction.
wR2(int) was 0.0816 before and 0.0687 after correction.
The Ratio of minimum to maximum transmission is 0.2204.
The \l/2 correction factor is Not present.
;
_exptl_crystal_density_diffrn 3.140
_exptl_crystal_F_000 1504
_exptl_crystal_size_max 0.194
_exptl_crystal_size_mid 0.144
_exptl_crystal_size_min 0.142
_refine_diff_density_max 1.852
_refine_diff_density_min -0.763
_refine_diff_density_rms 0.188
_refine_ls_extinction_method none
_refine_ls_goodness_of_fit_ref 1.009
_refine_ls_hydrogen_treatment undef
_refine_ls_matrix_type full
_refine_ls_number_parameters 370
_refine_ls_number_reflns 3866
_refine_ls_number_restraints 0
_refine_ls_restrained_S_all 1.009
_refine_ls_R_factor_all 0.0881
_refine_ls_R_factor_gt 0.0437
_refine_ls_shift/su_max 0.001
_refine_ls_shift/su_mean 0.000
_refine_ls_structure_factor_coef Fsqd
_refine_ls_weighting_details 'w=1/[\s^2^(Fo^2^)+(0.0535P)^2^+0.8174P] where P=(Fo^2^+2Fc^2^)/3'
_refine_ls_weighting_scheme calc
_refine_ls_wR_factor_gt 0.0954
_refine_ls_wR_factor_ref 0.1118
_reflns_Friedel_coverage 0.000
_reflns_number_gt 2530
_reflns_number_total 3866
_reflns_threshold_expression 'I > 2\s(I)'
_cod_data_source_file d1dt03653j2.cif
_cod_data_source_block 0515003
_cod_database_code 7708990
_shelx_shelxl_version_number 2018/3
_shelx_space_group_comment
;
The symmetry employed for this shelxl refinement is uniquely defined
by the following loop, which should always be used as a source of
symmetry information in preference to the above space-group names.
They are only intended as comments.
;
_shelx_estimated_absorpt_t_max 0.343
_shelx_estimated_absorpt_t_min 0.258
_olex2_refinement_description
;
;
_olex2_submission_special_instructions 'No special instructions were received'

loop_
_space_group_symop_operation_xyz
'x, y, z'
'-x, y+1/2, -z+1/2'
'-x, -y, -z'
'x, -y-1/2, z-1/2'

loop_
_atom_site_label
_atom_site_type_symbol
_atom_site_fract_x
_atom_site_fract_y
_atom_site_fract_z
_atom_site_U_iso_or_equiv
_atom_site_adp_type
_atom_site_occupancy
_atom_site_site_symmetry_order
_atom_site_calc_flag
_atom_site_refinement_flags_posn
_atom_site_refinement_flags_adp
_atom_site_refinement_flags_occupancy
_atom_site_disorder_assembly
_atom_site_disorder_group
B1 B 1.3910(10) 0.3314(6) 0.9300(3) 0.0128(14) Uani 1 1 d . . . . .
B2 B 1.4570(11) 0.7040(6) 0.8132(4) 0.0180(16) Uani 1 1 d . . . . .
B3 B 1.1615(11) 0.5912(6) 0.7925(3) 0.0167(15) Uani 1 1 d . . . . .
B4 B 1.0306(10) 0.2865(5) 0.9055(3) 0.0123(14) Uani 1 1 d . . . . .
B5 B 1.2788(10) 0.1334(6) 0.9321(3) 0.0134(15) Uani 1 1 d . . . . .
B6 B 0.7354(9) 0.4220(5) 0.9143(3) 0.0102(14) Uani 1 1 d . . . . .
B7 B 0.8461(10) 0.4758(6) 0.8116(3) 0.0160(15) Uani 1 1 d . . . . .
B8 B 0.7275(10) 0.4686(6) 0.6949(3) 0.0149(15) Uani 1 1 d . . . . .
B9 B 0.4117(10) 0.5906(6) 0.7177(3) 0.0150(15) Uani 1 1 d . . . . .
B10 B 0.1056(11) 0.6981(6) 0.6931(3) 0.0181(16) Uani 1 1 d . . . . .
B11 B 0.7669(10) 0.4168(5) 0.5836(3) 0.0105(14) Uani 1 1 d . . . . .
B12 B 0.4532(10) 0.2889(6) 0.5851(3) 0.0126(14) Uani 1 1 d . . . . .
B13 B 0.1000(9) 0.3329(6) 0.5572(3) 0.0130(14) Uani 1 1 d . . . . .
B14 B 0.2172(10) 0.1340(6) 0.5589(3) 0.0131(15) Uani 1 1 d . . . . .
O1 O 1.5693(6) 0.7828(3) 0.84777(19) 0.0167(9) Uani 1 1 d . . . . .
O2 O 1.5168(6) 0.6822(3) 0.75637(18) 0.0165(9) Uani 1 1 d . . . . .
O3 O 1.2929(6) 0.6550(3) 0.83709(18) 0.0165(9) Uani 1 1 d . . . . .
O4 O 1.0218(6) 0.5320(4) 0.82980(19) 0.0188(10) Uani 1 1 d . . . . .
O5 O 0.7072(6) 0.4453(3) 0.85011(19) 0.0140(9) Uani 1 1 d . . . . .
O6 O 0.8450(5) 0.3184(3) 0.93117(17) 0.0106(8) Uani 1 1 d . . . . .
O7 O 0.8237(6) 0.4461(4) 0.75044(19) 0.0219(10) Uani 1 1 d . . . . .
O8 O 1.2885(6) 0.5194(3) 0.75600(18) 0.0158(9) Uani 1 1 d . . . . .
O9 O 1.1955(6) 0.3664(3) 0.92260(19) 0.0127(9) Uani 1 1 d . . . . .
O10 O 1.5330(6) 0.4140(3) 0.94063(19) 0.0127(9) Uani 1 1 d . . . . .
O11 O 1.4320(5) 0.2154(3) 0.92951(19) 0.0140(9) Uani 1 1 d . . . . .
O12 O 1.3422(5) 0.0236(3) 0.93941(18) 0.0127(9) Uani 1 1 d . . . . .
O13 O 1.0841(5) 0.1681(3) 0.92949(18) 0.0126(9) Uani 1 1 d . . . . .
O14 O 0.8282(6) 0.4234(3) 0.64793(19) 0.0160(9) Uani 1 1 d . . . . .
O15 O 0.6450(5) 0.3193(3) 0.56445(18) 0.0117(9) Uani 1 1 d . . . . .
O16 O 0.4073(5) 0.1716(3) 0.56041(19) 0.0133(9) Uani 1 1 d . . . . .
O17 O 0.2928(6) 0.3695(3) 0.56280(19) 0.0131(9) Uani 1 1 d . . . . .
O18 O 0.0603(5) 0.2153(3) 0.56201(19) 0.0145(9) Uani 1 1 d . . . . .
O19 O -0.0461(5) 0.4128(3) 0.54916(18) 0.0110(9) Uani 1 1 d . . . . .
O20 O 0.1591(5) 0.0221(3) 0.55215(18) 0.0118(9) Uani 1 1 d . . . . .
O21 O 0.5531(6) 0.5276(4) 0.6840(2) 0.0223(10) Uani 1 1 d . . . . .
O22 O 0.2711(6) 0.6480(3) 0.67040(18) 0.0166(9) Uani 1 1 d . . . . .
O23 O 0.0521(6) 0.6752(3) 0.75135(19) 0.0181(9) Uani 1 1 d . . . . .
O24 O -0.0201(6) 0.7742(3) 0.66195(19) 0.0155(9) Uani 1 1 d . . . . .
Sr1 Sr 1.73376(8) 0.08945(5) 0.94432(3) 0.01263(15) Uani 1 1 d . . . . .
Sr2 Sr 1.17947(10) 0.33077(6) 0.73125(3) 0.02678(19) Uani 1 1 d . . . . .
Sr3 Sr -0.24094(8) 0.08322(4) 0.55607(3) 0.01204(15) Uani 1 1 d . . . . .

loop_
_atom_site_aniso_label
_atom_site_aniso_U_11
_atom_site_aniso_U_22
_atom_site_aniso_U_33
_atom_site_aniso_U_23
_atom_site_aniso_U_13
_atom_site_aniso_U_12
B1 0.014(3) 0.016(3) 0.009(4) 0.001(3) 0.002(3) 0.005(3)
B2 0.015(4) 0.017(4) 0.022(4) 0.001(3) 0.000(3) -0.002(3)
B3 0.022(4) 0.017(4) 0.012(4) 0.002(3) 0.003(3) -0.001(3)
B4 0.018(3) 0.005(3) 0.014(4) 0.005(3) 0.001(3) 0.003(3)
B5 0.010(3) 0.017(4) 0.013(4) 0.005(3) 0.003(3) -0.008(3)
B6 0.008(3) 0.012(3) 0.010(4) 0.000(3) 0.001(3) 0.002(3)
B7 0.014(3) 0.014(4) 0.020(4) 0.002(3) 0.004(3) 0.010(3)
B8 0.017(3) 0.007(3) 0.022(4) 0.003(3) 0.004(3) -0.005(3)
B9 0.016(4) 0.014(4) 0.014(4) -0.004(3) 0.000(3) 0.000(3)
B10 0.020(4) 0.016(4) 0.018(4) -0.004(3) 0.001(3) -0.007(3)
B11 0.015(3) 0.005(3) 0.011(4) 0.000(3) -0.001(3) 0.001(3)
B12 0.010(3) 0.012(3) 0.015(4) 0.000(3) -0.002(3) -0.001(3)
B13 0.007(3) 0.016(3) 0.015(4) 0.000(3) -0.003(3) 0.002(3)
B14 0.009(3) 0.012(3) 0.018(4) 0.001(3) 0.001(3) 0.001(3)
O1 0.018(2) 0.017(2) 0.015(2) -0.0028(18) 0.0040(18) -0.0001(18)
O2 0.016(2) 0.022(2) 0.012(2) -0.0021(19) 0.0043(17) -0.0043(18)
O3 0.020(2) 0.018(2) 0.011(2) -0.0034(18) 0.0026(18) -0.0048(18)
O4 0.023(2) 0.020(2) 0.013(2) 0.0016(18) -0.0022(18) -0.0065(19)
O5 0.012(2) 0.014(2) 0.015(2) 0.0047(17) -0.0029(17) 0.0003(17)
O6 0.011(2) 0.009(2) 0.012(2) -0.0015(17) -0.0004(16) -0.0017(16)
O7 0.021(2) 0.028(3) 0.016(3) -0.001(2) -0.0001(19) 0.003(2)
O8 0.018(2) 0.013(2) 0.016(3) -0.0011(17) 0.0027(18) -0.0027(17)
O9 0.0076(19) 0.009(2) 0.021(2) 0.0006(17) -0.0029(17) -0.0025(16)
O10 0.012(2) 0.008(2) 0.018(2) -0.0013(17) 0.0009(17) -0.0002(16)
O11 0.010(2) 0.007(2) 0.024(3) 0.0000(17) 0.0016(18) -0.0024(16)
O12 0.007(2) 0.011(2) 0.020(3) -0.0014(17) -0.0007(17) -0.0002(16)
O13 0.010(2) 0.010(2) 0.018(2) 0.0037(18) 0.0038(17) 0.0013(16)
O14 0.017(2) 0.018(2) 0.013(2) 0.0001(18) -0.0007(18) 0.0021(18)
O15 0.009(2) 0.009(2) 0.017(2) -0.0019(17) -0.0003(16) 0.0023(16)
O16 0.011(2) 0.0041(19) 0.025(3) -0.0007(18) 0.0001(17) 0.0002(16)
O17 0.012(2) 0.0042(19) 0.022(3) 0.0003(17) -0.0002(18) -0.0012(15)
O18 0.009(2) 0.010(2) 0.024(3) -0.0010(17) 0.0004(18) 0.0008(16)
O19 0.009(2) 0.011(2) 0.013(2) 0.0013(17) 0.0019(17) 0.0000(16)
O20 0.011(2) 0.006(2) 0.018(2) 0.0016(16) -0.0004(17) 0.0006(15)
O21 0.020(2) 0.025(3) 0.022(3) -0.007(2) 0.0034(19) 0.007(2)
O22 0.016(2) 0.021(2) 0.013(2) -0.0032(18) 0.0002(17) 0.0067(18)
O23 0.020(2) 0.019(2) 0.015(2) 0.0020(19) 0.0013(18) 0.0065(19)
O24 0.013(2) 0.014(2) 0.019(2) 0.0035(18) 0.0003(18) 0.0015(17)
Sr1 0.0095(3) 0.0123(3) 0.0160(3) 0.0011(2) -0.0006(2) -0.0005(2)
Sr2 0.0253(3) 0.0179(3) 0.0386(4) -0.0039(3) 0.0149(3) -0.0046(3)
Sr3 0.0092(3) 0.0112(3) 0.0156(3) -0.0015(2) 0.0002(2) 0.0002(2)

loop_
_atom_type_symbol
_atom_type_description
_atom_type_scat_dispersion_real
_atom_type_scat_dispersion_imag
_atom_type_scat_source
B B 0.0013 0.0007 'International Tables Vol C Tables 4.2.6.8 and 6.1.1.4'
O O 0.0106 0.0060 'International Tables Vol C Tables 4.2.6.8 and 6.1.1.4'
Sr Sr -1.5307 3.2498 'International Tables Vol C Tables 4.2.6.8 and 6.1.1.4'

loop_
_exptl_crystal_face_index_h
_exptl_crystal_face_index_k
_exptl_crystal_face_index_l
_exptl_crystal_face_perp_dist
1.00 0.00 1.00 0.0970
-1.00 0.00 -1.00 0.0610
1.00 -1.00 -1.00 0.1010
-1.00 1.00 1.00 0.0960
0.00 0.00 -1.00 0.0130
0.00 0.00 1.00 0.0660
0.00 -1.00 0.00 0.0750
0.00 1.00 0.00 0.0500
-1.00 -1.00 -1.00 0.0750
-1.00 -1.00 1.00 0.0880

loop_
_geom_angle_atom_site_label_1
_geom_angle_atom_site_label_2
_geom_angle_atom_site_label_3
_geom_angle
_geom_angle_site_symmetry_1
_geom_angle_site_symmetry_3
_geom_angle_publ_flag
O9 B1 O11 118.7(6) . . ?
O9 B1 Sr3 54.7(3) . 2_656 ?
O10 B1 O9 117.3(6) . . ?
O10 B1 O11 123.9(5) . . ?
O10 B1 Sr3 62.8(3) . 2_656 ?
O11 B1 Sr3 170.7(4) . 2_656 ?
O1 B2 Sr2 55.9(3) . 2_856 ?
O2 B2 O1 116.8(6) . . ?
O2 B2 O3 124.1(6) . . ?
O2 B2 Sr2 61.0(3) . 2_856 ?
O3 B2 O1 119.1(6) . . ?
O3 B2 Sr2 174.6(5) . 2_856 ?
O3 B3 O23 108.8(5) . 1_655 ?
O3 B3 Sr2 134.0(4) . . ?
O3 B3 Sr3 45.5(3) . 2_656 ?
O4 B3 O3 103.9(5) . . ?
O4 B3 O8 116.7(5) . . ?
O4 B3 O23 110.3(5) . 1_655 ?
O4 B3 Sr2 80.4(3) . . ?
O4 B3 Sr3 59.6(3) . 2_656 ?
O8 B3 O3 108.1(5) . . ?
O8 B3 O23 108.7(5) . 1_655 ?
O8 B3 Sr2 38.8(3) . . ?
O8 B3 Sr3 117.8(4) . 2_656 ?
O23 B3 Sr2 112.4(4) 1_655 . ?
O23 B3 Sr3 131.7(4) 1_655 2_656 ?
Sr2 B3 Sr3 111.7(2) . 2_656 ?
O6 B4 O9 112.5(5) . . ?
O6 B4 O13 106.8(5) . . ?
O6 B4 O24 115.1(5) . 2_646 ?
O6 B4 Sr1 61.2(3) . 1_455 ?
O9 B4 O13 109.3(5) . . ?
O9 B4 O24 107.9(5) . 2_646 ?
O9 B4 Sr1 148.7(4) . 1_455 ?
O13 B4 Sr1 52.1(2) . 1_455 ?
O24 B4 O13 104.8(5) 2_646 . ?
O24 B4 Sr1 101.7(3) 2_646 1_455 ?
O11 B5 Sr1 53.1(3) . . ?
O12 B5 O11 115.2(5) . . ?
O12 B5 O13 125.3(5) . . ?
O12 B5 Sr1 62.1(3) . . ?
O13 B5 O11 119.5(6) . . ?
O13 B5 Sr1 171.8(4) . . ?
O5 B6 O6 116.3(5) . . ?
O5 B6 O10 108.6(5) . 1_455 ?
O5 B6 O20 111.0(5) . 2_656 ?
O5 B6 Sr3 169.1(4) . 4_666 ?
O6 B6 O10 107.5(5) . 1_455 ?
O6 B6 O20 107.6(4) . 2_656 ?
O6 B6 Sr3 74.5(3) . 4_666 ?
O10 B6 O20 105.1(4) 1_455 2_656 ?
O10 B6 Sr3 66.9(3) 1_455 4_666 ?
O20 B6 Sr3 62.4(3) 2_656 4_666 ?
O4 B7 O7 116.1(6) . . ?
O4 B7 Sr2 79.4(3) . . ?
O5 B7 O4 123.3(6) . . ?
O5 B7 O7 120.4(6) . . ?
O5 B7 Sr2 134.4(4) . . ?
O7 B7 Sr2 53.5(3) . . ?
O7 B8 Sr2 49.5(3) . . ?
O14 B8 O7 111.9(5) . . ?
O14 B8 Sr2 62.4(3) . . ?
O21 B8 O7 127.1(6) . . ?
O21 B8 O14 121.0(6) . . ?
O21 B8 Sr2 175.9(5) . . ?
O2 B9 O22 108.8(5) 1_455 . ?
O2 B9 Sr2 140.6(4) 1_455 1_455 ?
O8 B9 O2 109.4(5) 1_455 1_455 ?
O8 B9 O22 107.3(5) 1_455 . ?
O8 B9 Sr2 34.8(2) 1_455 1_455 ?
O21 B9 O2 110.8(5) . 1_455 ?
O21 B9 O8 114.4(5) . 1_455 ?
O21 B9 O22 105.8(5) . . ?
O21 B9 Sr2 84.6(3) . 1_455 ?
O22 B9 Sr2 100.7(3) . 1_455 ?
O22 B10 O23 121.0(6) . . ?
O22 B10 O24 125.1(6) . . ?
O22 B10 Sr2 164.9(5) . 2_656 ?
O23 B10 O24 113.9(6) . . ?
O23 B10 Sr2 51.8(3) . 2_656 ?
O24 B10 Sr2 63.8(3) . 2_656 ?
O12 B11 Sr1 71.3(3) 2_756 4_465 ?
O14 B11 O12 112.6(5) . 2_756 ?
O14 B11 O19 107.3(5) . 1_655 ?
O14 B11 Sr1 167.7(4) . 4_465 ?
O15 B11 O12 107.3(5) . 2_756 ?
O15 B11 O14 116.6(5) . . ?
O15 B11 O19 107.4(5) . 1_655 ?
O15 B11 Sr1 71.5(3) . 4_465 ?
O19 B11 O12 104.8(5) 1_655 2_756 ?
O19 B11 Sr1 60.5(3) 1_655 4_465 ?
O1 B12 O16 106.5(5) 2_746 . ?
O1 B12 Sr3 105.0(3) 2_746 1_655 ?
O15 B12 O1 118.0(5) . 2_746 ?
O15 B12 O16 106.3(5) . . ?
O15 B12 O17 112.4(5) . . ?
O15 B12 Sr3 62.2(3) . 1_655 ?
O16 B12 Sr3 50.9(2) . 1_655 ?
O17 B12 O1 104.2(5) . 2_746 ?
O17 B12 O16 109.3(5) . . ?
O17 B12 Sr3 148.6(4) . 1_655 ?
O17 B13 O18 119.0(5) . . ?
O17 B13 Sr1 51.4(3) . 2_756 ?
O18 B13 Sr1 170.1(4) . 2_756 ?
O19 B13 O17 117.9(6) . . ?
O19 B13 O18 123.1(5) . . ?
O19 B13 Sr1 66.5(3) . 2_756 ?
O16 B14 O18 118.7(5) . . ?
O16 B14 O20 125.3(5) . . ?
O16 B14 Sr3 171.9(4) . . ?
O18 B14 Sr3 53.2(3) . . ?
O20 B14 O18 116.0(5) . . ?
O20 B14 Sr3 62.9(3) . . ?
B2 O1 B12 119.5(5) . 2_756 ?
B2 O1 Sr2 97.4(4) . 2_856 ?
B12 O1 Sr2 140.5(3) 2_756 2_856 ?
B2 O2 B9 119.9(5) . 1_655 ?
B2 O2 Sr2 92.7(4) . 2_856 ?
B9 O2 Sr2 147.2(4) 1_655 2_856 ?
B2 O3 B3 114.4(5) . . ?
B2 O3 Sr3 130.5(4) . 2_656 ?
B3 O3 Sr3 109.9(4) . 2_656 ?
B3 O4 Sr3 94.8(3) . 2_656 ?
B7 O4 B3 128.6(5) . . ?
B7 O4 Sr3 136.6(4) . 2_656 ?
B7 O5 B6 127.9(5) . . ?
B4 O6 B6 123.2(5) . . ?
B4 O6 Sr1 91.9(3) . 1_455 ?
B4 O6 Sr3 131.2(3) . 4_666 ?
B6 O6 Sr1 133.7(3) . 1_455 ?
B6 O6 Sr3 78.4(3) . 4_666 ?
Sr1 O6 Sr3 101.59(12) 1_455 4_666 ?
B7 O7 Sr2 102.8(3) . . ?
B8 O7 B7 146.5(5) . . ?
B8 O7 Sr2 108.5(4) . . ?
B3 O8 B9 110.7(5) . 1_655 ?
B3 O8 Sr2 118.5(4) . . ?
B9 O8 Sr2 124.6(4) 1_655 . ?
B1 O9 B4 122.3(5) . . ?
B1 O9 Sr3 99.7(4) . 2_656 ?
B4 O9 Sr3 137.9(3) . 2_656 ?
B1 O10 B6 127.6(5) . 1_655 ?
B1 O10 Sr3 91.4(3) . 2_656 ?
B1 O10 Sr3 119.0(4) . 4_766 ?
B6 O10 Sr3 84.3(3) 1_655 4_766 ?
B6 O10 Sr3 127.8(3) 1_655 2_656 ?
Sr3 O10 Sr3 107.57(13) 2_656 4_766 ?
B1 O11 B5 121.5(5) . . ?
B1 O11 Sr1 137.2(4) . . ?
B5 O11 Sr1 100.2(3) . . ?
B5 O12 B11 126.6(5) . 2_746 ?
B5 O12 Sr1 91.8(3) . . ?
B5 O12 Sr1 117.3(4) . 3_857 ?
B11 O12 Sr1 79.5(3) 2_746 3_857 ?
B11 O12 Sr1 133.4(3) 2_746 . ?
Sr1 O12 Sr1 107.76(12) . 3_857 ?
B4 O13 Sr1 100.0(3) . 1_455 ?
B5 O13 B4 119.5(5) . . ?
B5 O13 Sr1 140.3(4) . 1_455 ?
B8 O14 B11 129.2(5) . . ?
B8 O14 Sr2 94.4(4) . . ?
B11 O14 Sr2 136.2(3) . . ?
B11 O15 Sr1 80.7(3) . 4_465 ?
B11 O15 Sr3 128.8(3) . 1_655 ?
B12 O15 B11 127.0(5) . . ?
B12 O15 Sr1 127.3(3) . 4_465 ?
B12 O15 Sr3 91.6(3) . 1_655 ?
Sr3 O15 Sr1 102.83(12) 1_655 4_465 ?
B12 O16 Sr3 102.2(3) . 1_655 ?
B14 O16 B12 118.8(5) . . ?
B14 O16 Sr3 137.1(4) . 1_655 ?
B12 O17 Sr1 134.1(3) . 2_756 ?
B13 O17 B12 119.5(5) . . ?
B13 O17 Sr1 104.3(4) . 2_756 ?
B13 O18 B14 120.5(5) . . ?
B13 O18 Sr3 138.1(3) . . ?
B14 O18 Sr3 100.2(3) . . ?
B11 O19 Sr1 90.2(3) 1_455 4_365 ?
B11 O19 Sr1 124.4(3) 1_455 2_756 ?
B13 O19 B11 124.8(5) . 1_455 ?
B13 O19 Sr1 117.7(4) . 4_365 ?
B13 O19 Sr1 88.4(3) . 2_756 ?
Sr1 O19 Sr1 113.90(13) 4_365 2_756 ?
B6 O20 Sr3 126.8(3) 2_646 . ?
B6 O20 Sr3 88.1(3) 2_646 3_556 ?
B14 O20 B6 123.8(4) . 2_646 ?
B14 O20 Sr3 91.1(3) . . ?
B14 O20 Sr3 116.7(4) . 3_556 ?
Sr3 O20 Sr3 112.36(13) 3_556 . ?
B8 O21 B9 138.6(6) . . ?
B9 O22 Sr1 121.3(3) . 2_756 ?
B10 O22 B9 114.8(5) . . ?
B10 O22 Sr1 119.9(4) . 2_756 ?
B3 O23 Sr2 133.4(4) 1_455 2_656 ?
B10 O23 B3 123.2(5) . 1_455 ?
B10 O23 Sr2 101.7(4) . 2_656 ?
B4 O24 Sr2 147.2(3) 2_656 2_656 ?
B10 O24 B4 123.4(5) . 2_656 ?
B10 O24 Sr2 89.1(4) . 2_656 ?
B11 Sr1 B5 96.07(18) 4_666 . ?
O6 Sr1 B5 95.67(15) 1_655 . ?
O6 Sr1 B11 97.03(14) 1_655 4_666 ?
O6 Sr1 O12 125.33(11) 1_655 3_857 ?
O6 Sr1 O15 79.36(11) 1_655 4_666 ?
O6 Sr1 O19 119.03(11) 1_655 2_746 ?
O11 Sr1 B5 26.68(15) . . ?
O11 Sr1 B11 98.96(15) . 4_666 ?
O11 Sr1 O6 68.99(12) . 1_655 ?
O11 Sr1 O12 52.80(12) . . ?
O11 Sr1 O12 101.44(12) . 3_857 ?
O11 Sr1 O13 120.67(13) . 1_655 ?
O11 Sr1 O15 72.64(12) . 4_666 ?
O11 Sr1 O17 121.69(12) . 2_746 ?
O11 Sr1 O19 170.39(12) . 2_746 ?
O11 Sr1 O19 121.28(12) . 4_766 ?
O11 Sr1 O22 75.85(13) . 2_746 ?
O12 Sr1 B5 26.12(15) . . ?
O12 Sr1 B5 86.10(15) 3_857 . ?
O12 Sr1 B11 29.15(13) 3_857 4_666 ?
O12 Sr1 B11 92.68(15) . 4_666 ?
O12 Sr1 O6 121.78(11) . 1_655 ?
O12 Sr1 O12 72.24(12) . 3_857 ?
O12 Sr1 O15 83.97(11) . 4_666 ?
O12 Sr1 O19 118.88(11) . 2_746 ?
O13 Sr1 B5 146.80(15) 1_655 . ?
O13 Sr1 B11 97.05(15) 1_655 4_666 ?
O13 Sr1 O6 52.50(12) 1_655 1_655 ?
O13 Sr1 O12 169.24(12) 1_655 . ?
O13 Sr1 O12 118.49(11) 1_655 3_857 ?
O13 Sr1 O15 102.62(12) 1_655 4_666 ?
O13 Sr1 O17 114.26(12) 1_655 2_746 ?
O13 Sr1 O19 69.51(12) 1_655 4_766 ?
O13 Sr1 O19 66.67(11) 1_655 2_746 ?
O13 Sr1 O22 75.10(12) 1_655 2_746 ?
O15 Sr1 B5 76.67(15) 4_666 . ?
O15 Sr1 B11 27.83(14) 4_666 4_666 ?
O15 Sr1 O12 47.84(10) 4_666 3_857 ?
O17 Sr1 B5 95.53(15) 2_746 . ?
O17 Sr1 B11 92.16(15) 2_746 4_666 ?
O17 Sr1 O6 164.66(12) 2_746 1_655 ?
O17 Sr1 O12 65.93(12) 2_746 3_857 ?
O17 Sr1 O12 69.75(12) 2_746 . ?
O17 Sr1 O15 113.49(12) 2_746 4_666 ?
O17 Sr1 O19 49.34(11) 2_746 2_746 ?
O17 Sr1 O19 94.33(12) 2_746 4_766 ?
O17 Sr1 O22 101.81(13) 2_746 2_746 ?
O19 Sr1 B5 144.86(15) 2_746 . ?
O19 Sr1 B5 124.78(15) 4_766 . ?
O19 Sr1 B11 85.65(14) 2_746 4_666 ?
O19 Sr1 B11 29.31(14) 4_766 4_666 ?
O19 Sr1 O6 87.84(11) 4_766 1_655 ?
O19 Sr1 O12 78.48(11) 2_746 3_857 ?
O19 Sr1 O12 120.85(12) 4_766 . ?
O19 Sr1 O12 50.07(11) 4_766 3_857 ?
O19 Sr1 O15 49.83(11) 4_766 4_666 ?
O19 Sr1 O15 112.99(11) 2_746 4_666 ?
O19 Sr1 O19 66.10(13) 4_766 2_746 ?
O22 Sr1 B5 85.11(16) 2_746 . ?
O22 Sr1 B11 165.81(15) 2_746 4_666 ?
O22 Sr1 O6 68.80(12) 2_746 1_655 ?
O22 Sr1 O12 94.42(12) 2_746 . ?
O22 Sr1 O12 164.12(12) 2_746 3_857 ?
O22 Sr1 O15 141.38(12) 2_746 4_666 ?
O22 Sr1 O19 144.55(12) 2_746 4_766 ?
O22 Sr1 O19 101.55(12) 2_746 2_746 ?
B2 Sr2 B3 128.34(19) 2_846 . ?
B2 Sr2 B7 166.30(19) 2_846 . ?
B2 Sr2 B9 91.65(18) 2_846 1_655 ?
B2 Sr2 O14 124.80(17) 2_846 . ?
B3 Sr2 B7 44.79(18) . . ?
B3 Sr2 B9 41.81(18) . 1_655 ?
B7 Sr2 B9 85.27(17) . 1_655 ?
B10 Sr2 B2 117.7(2) 2_646 2_846 ?
B10 Sr2 B3 101.89(19) 2_646 . ?
B10 Sr2 B7 60.91(18) 2_646 . ?
B10 Sr2 B9 143.42(18) 2_646 1_655 ?
B10 Sr2 O14 91.43(15) 2_646 . ?
O1 Sr2 B2 26.77(17) 2_846 2_846 ?
O1 Sr2 B3 121.16(16) 2_846 . ?
O1 Sr2 B7 161.40(16) 2_846 . ?
O1 Sr2 B9 79.37(15) 2_846 1_655 ?
O1 Sr2 B10 136.30(17) 2_846 2_646 ?
O1 Sr2 O2 53.16(13) 2_846 2_846 ?
O1 Sr2 O7 144.23(13) 2_846 . ?
O1 Sr2 O14 100.35(12) 2_846 . ?
O1 Sr2 O24 147.50(13) 2_846 2_646 ?
O2 Sr2 B2 26.39(16) 2_846 2_846 ?
O2 Sr2 B3 126.62(16) 2_846 . ?
O2 Sr2 B7 142.38(15) 2_846 . ?
O2 Sr2 B9 103.80(15) 2_846 1_655 ?
O2 Sr2 B10 96.31(16) 2_846 2_646 ?
O2 Sr2 O7 161.50(13) 2_846 . ?
O2 Sr2 O14 146.55(12) 2_846 . ?
O2 Sr2 O24 95.00(12) 2_846 2_646 ?
O7 Sr2 B2 169.95(17) . 2_846 ?
O7 Sr2 B3 56.37(16) . . ?
O7 Sr2 B7 23.65(15) . . ?
O7 Sr2 B9 88.85(15) . 1_655 ?
O7 Sr2 B10 66.08(16) . 2_646 ?
O7 Sr2 O14 45.17(12) . . ?
O8 Sr2 B2 106.52(17) . 2_846 ?
O8 Sr2 B3 22.74(16) . . ?
O8 Sr2 B7 67.52(16) . . ?
O8 Sr2 B9 20.67(15) . 1_655 ?
O8 Sr2 B10 122.90(17) . 2_646 ?
O8 Sr2 O1 98.92(13) . 2_846 ?
O8 Sr2 O2 110.98(13) . 2_846 ?
O8 Sr2 O7 76.69(14) . . ?
O8 Sr2 O14 91.37(12) . . ?
O8 Sr2 O23 147.91(14) . 2_646 ?
O8 Sr2 O24 99.07(13) . 2_646 ?
O14 Sr2 B3 82.92(14) . . ?
O14 Sr2 B7 68.53(15) . . ?
O14 Sr2 B9 88.32(14) . 1_655 ?
O23 Sr2 B2 102.31(17) 2_646 2_846 ?
O23 Sr2 B3 125.48(17) 2_646 . ?
O23 Sr2 B7 81.22(16) 2_646 . ?
O23 Sr2 B9 166.04(15) 2_646 1_655 ?
O23 Sr2 B10 26.45(17) 2_646 2_646 ?
O23 Sr2 O1 113.17(13) 2_646 2_846 ?
O23 Sr2 O2 89.15(14) 2_646 2_846 ?
O23 Sr2 O7 77.36(14) 2_646 . ?
O23 Sr2 O14 83.49(12) 2_646 . ?
O23 Sr2 O24 52.94(13) 2_646 2_646 ?
O24 Sr2 B2 121.19(17) 2_646 2_846 ?
O24 Sr2 B3 81.19(15) 2_646 . ?
O24 Sr2 B7 50.65(15) 2_646 . ?
O24 Sr2 B9 119.51(15) 2_646 1_655 ?
O24 Sr2 B10 27.07(16) 2_646 2_646 ?
O24 Sr2 O7 66.80(12) 2_646 . ?
O24 Sr2 O14 106.05(12) 2_646 . ?
O3 Sr3 B14 96.07(16) 2_646 . ?
O3 Sr3 O4 49.77(12) 2_646 2_646 ?
O3 Sr3 O6 138.58(12) 2_646 4_465 ?
O3 Sr3 O9 100.13(13) 2_646 2_646 ?
O3 Sr3 O10 94.41(13) 2_646 2_646 ?
O3 Sr3 O10 136.09(12) 2_646 4_365 ?
O3 Sr3 O15 64.67(12) 2_646 1_455 ?
O3 Sr3 O16 70.08(13) 2_646 1_455 ?
O3 Sr3 O20 171.76(12) 2_646 3_556 ?
O3 Sr3 O20 107.30(12) 2_646 . ?
O4 Sr3 B14 64.86(15) 2_646 . ?
O4 Sr3 O6 138.08(11) 2_646 4_465 ?
O6 Sr3 B14 73.23(14) 4_465 . ?
O9 Sr3 B14 94.44(15) 2_646 . ?
O9 Sr3 O4 65.97(12) 2_646 2_646 ?
O9 Sr3 O6 120.20(12) 2_646 4_465 ?
O9 Sr3 O10 51.37(11) 2_646 2_646 ?
O9 Sr3 O10 102.78(11) 2_646 4_365 ?
O9 Sr3 O15 163.06(12) 2_646 1_455 ?
O9 Sr3 O20 72.18(12) 2_646 3_556 ?
O9 Sr3 O20 69.57(11) 2_646 . ?
O10 Sr3 B14 145.57(14) 2_646 . ?
O10 Sr3 B14 118.68(15) 4_365 . ?
O10 Sr3 O4 98.69(12) 2_646 2_646 ?
O10 Sr3 O4 168.73(11) 4_365 2_646 ?
O10 Sr3 O6 47.16(10) 4_365 4_465 ?
O10 Sr3 O6 117.25(11) 2_646 4_465 ?
O10 Sr3 O10 72.43(13) 2_646 4_365 ?
O10 Sr3 O15 119.46(11) 2_646 1_455 ?
O15 Sr3 B14 94.61(14) 1_455 . ?
O15 Sr3 O4 105.39(11) 1_455 2_646 ?
O15 Sr3 O6 76.21(11) 1_455 4_465 ?
O15 Sr3 O10 85.30(11) 1_455 4_365 ?
O16 Sr3 B14 145.24(15) 1_455 . ?
O16 Sr3 O4 117.88(13) 1_455 2_646 ?
O16 Sr3 O6 95.84(11) 1_455 4_465 ?
O16 Sr3 O9 118.89(12) 1_455 2_646 ?
O16 Sr3 O10 66.08(12) 1_455 4_365 ?
O16 Sr3 O10 68.92(11) 1_455 2_646 ?
O16 Sr3 O15 50.65(11) 1_455 1_455 ?
O16 Sr3 O20 171.26(12) 1_455 . ?
O16 Sr3 O20 115.91(12) 1_455 3_556 ?
O18 Sr3 B14 26.64(15) . . ?
O18 Sr3 O3 84.37(13) . 2_646 ?
O18 Sr3 O4 73.77(13) . 2_646 ?
O18 Sr3 O6 68.20(12) . 4_465 ?
O18 Sr3 O9 120.08(12) . 2_646 ?
O18 Sr3 O10 114.41(12) . 4_365 ?
O18 Sr3 O10 171.08(12) . 2_646 ?
O18 Sr3 O15 67.97(11) . 1_455 ?
O18 Sr3 O16 118.60(12) . 1_455 ?
O18 Sr3 O20 52.67(11) . . ?
O18 Sr3 O20 96.85(12) . 3_556 ?
O20 Sr3 B14 81.87(15) 3_556 . ?
O20 Sr3 B14 26.04(14) . . ?
O20 Sr3 O4 122.72(11) 3_556 2_646 ?
O20 Sr3 O4 62.22(12) . 2_646 ?
O20 Sr3 O6 80.65(10) . 4_465 ?
O20 Sr3 O6 48.46(10) 3_556 4_465 ?
O20 Sr3 O10 83.12(12) 3_556 2_646 ?
O20 Sr3 O10 119.81(11) . 2_646 ?
O20 Sr3 O10 50.54(11) 3_556 4_365 ?
O20 Sr3 O10 115.65(11) . 4_365 ?
O20 Sr3 O15 120.62(11) . 1_455 ?
O20 Sr3 O15 123.35(11) 3_556 1_455 ?
O20 Sr3 O20 67.64(13) 3_556 . ?

loop_
_geom_bond_atom_site_label_1
_geom_bond_atom_site_label_2
_geom_bond_distance
_geom_bond_site_symmetry_2
_geom_bond_publ_flag
B1 O9 1.363(7) . ?
B1 O10 1.357(8) . ?
B1 O11 1.376(8) . ?
B1 Sr3 3.112(7) 2_656 ?
B2 O1 1.380(8) . ?
B2 O2 1.352(9) . ?
B2 O3 1.361(8) . ?
B2 Sr2 3.038(7) 2_856 ?
B3 O3 1.473(8) . ?
B3 O4 1.445(8) . ?
B3 O8 1.458(8) . ?
B3 O23 1.489(8) 1_655 ?
B3 Sr2 3.314(7) . ?
B3 Sr3 3.329(7) 2_656 ?
B4 O6 1.434(8) . ?
B4 O9 1.468(7) . ?
B4 O13 1.508(7) . ?
B4 O24 1.481(8) 2_646 ?
B4 Sr1 3.171(7) 1_455 ?
B5 O11 1.398(7) . ?
B5 O12 1.350(8) . ?
B5 O13 1.354(7) . ?
B5 Sr1 3.064(7) . ?
B6 O5 1.434(8) . ?
B6 O6 1.444(7) . ?
B6 O10 1.496(7) 1_455 ?
B6 O20 1.525(7) 2_656 ?
B6 Sr3 3.099(7) 4_666 ?
B7 O4 1.377(8) . ?
B7 O5 1.334(8) . ?
B7 O7 1.383(8) . ?
B7 Sr2 3.361(7) . ?
B8 O7 1.367(8) . ?
B8 O14 1.364(8) . ?
B8 O21 1.356(8) . ?
B8 Sr2 3.457(7) . ?
B9 O2 1.507(8) 1_455 ?
B9 O8 1.463(8) 1_455 ?
B9 O21 1.428(8) . ?
B9 O22 1.509(8) . ?
B9 Sr2 3.411(7) 1_455 ?
B10 O22 1.364(8) . ?
B10 O23 1.370(8) . ?
B10 O24 1.371(8) . ?
B10 Sr2 3.012(8) 2_656 ?
B11 O12 1.509(7) 2_756 ?
B11 O14 1.446(8) . ?
B11 O15 1.441(7) . ?
B11 O19 1.491(7) 1_655 ?
B11 Sr1 3.046(7) 4_465 ?
B12 O1 1.488(8) 2_746 ?
B12 O15 1.422(7) . ?
B12 O16 1.492(7) . ?
B12 O17 1.481(7) . ?
B12 Sr3 3.225(7) 1_655 ?
B13 O17 1.349(7) . ?
B13 O18 1.396(8) . ?
B13 O19 1.348(7) . ?
B13 Sr1 3.180(7) 2_756 ?
B14 O16 1.336(7) . ?
B14 O18 1.412(7) . ?
B14 O20 1.361(7) . ?
B14 Sr3 3.099(6) . ?
O1 Sr2 2.535(4) 2_856 ?
O2 Sr2 2.659(4) 2_856 ?
O3 Sr3 2.526(4) 2_656 ?
O4 Sr3 2.881(4) 2_656 ?
O6 Sr1 2.780(4) 1_455 ?
O6 Sr3 3.049(4) 4_666 ?
O7 Sr2 2.771(4) . ?
O8 Sr2 2.362(4) . ?
O9 Sr3 2.577(4) 2_656 ?
O10 Sr3 2.768(4) 2_656 ?
O10 Sr3 2.866(4) 4_766 ?
O11 Sr1 2.489(4) . ?
O12 Sr1 2.709(4) . ?
O12 Sr1 2.935(4) 3_857 ?
O13 Sr1 2.540(4) 1_455 ?
O14 Sr2 3.074(4) . ?
O15 Sr1 2.928(4) 4_465 ?
O15 Sr3 2.855(4) 1_655 ?
O16 Sr3 2.561(4) 1_655 ?
O17 Sr1 2.565(4) 2_756 ?
O18 Sr3 2.521(4) . ?
O19 Sr1 2.651(4) 4_365 ?
O19 Sr1 2.917(4) 2_756 ?
O20 Sr3 2.749(4) 3_556 ?
O20 Sr3 2.759(4) . ?
O22 Sr1 2.601(4) 2_756 ?
O23 Sr2 2.419(4) 2_656 ?
O24 Sr2 2.704(4) 2_656 ?

loop_
_geom_torsion_atom_site_label_1
_geom_torsion_atom_site_label_2
_geom_torsion_atom_site_label_3
_geom_torsion_atom_site_label_4
_geom_torsion
_geom_torsion_site_symmetry_1
_geom_torsion_site_symmetry_2
_geom_torsion_site_symmetry_3
_geom_torsion_site_symmetry_4
_geom_torsion_publ_flag
O1 B2 O2 B9 175.3(5) . . . 1_655 ?
O1 B2 O2 Sr2 -0.8(6) . . . 2_856 ?
O1 B2 O3 B3 168.1(5) . . . . ?
O1 B2 O3 Sr3 -40.4(8) . . . 2_656 ?
O1 B12 O15 B11 -50.8(8) 2_746 . . . ?
O1 B12 O15 Sr1 -159.5(3) 2_746 . . 4_465 ?
O1 B12 O15 Sr3 93.0(5) 2_746 . . 1_655 ?
O1 B12 O16 B14 70.8(6) 2_746 . . . ?
O1 B12 O16 Sr3 -96.2(4) 2_746 . . 1_655 ?
O1 B12 O17 B13 -76.6(6) 2_746 . . . ?
O1 B12 O17 Sr1 84.0(6) 2_746 . . 2_756 ?
O2 B2 O1 B12 -164.3(5) . . . 2_756 ?
O2 B2 O1 Sr2 0.8(6) . . . 2_856 ?
O2 B2 O3 B3 -10.5(9) . . . . ?
O2 B2 O3 Sr3 141.1(5) . . . 2_656 ?
O2 B9 O21 B8 53.1(10) 1_455 . . . ?
O2 B9 O22 B10 -70.6(6) 1_455 . . . ?
O2 B9 O22 Sr1 131.9(4) 1_455 . . 2_756 ?
O3 B2 O1 B12 17.0(8) . . . 2_756 ?
O3 B2 O1 Sr2 -177.9(5) . . . 2_856 ?
O3 B2 O2 B9 -6.1(9) . . . 1_655 ?
O3 B2 O2 Sr2 177.8(6) . . . 2_856 ?
O3 B3 O4 B7 167.9(5) . . . . ?
O3 B3 O4 Sr3 -10.8(4) . . . 2_656 ?
O3 B3 O8 B9 -67.2(6) . . . 1_655 ?
O3 B3 O8 Sr2 139.3(4) . . . . ?
O4 B3 O3 B2 170.5(5) . . . . ?
O4 B3 O3 Sr3 13.1(5) . . . 2_656 ?
O4 B3 O8 B9 176.2(5) . . . 1_655 ?
O4 B3 O8 Sr2 22.7(7) . . . . ?
O4 B7 O5 B6 -26.0(9) . . . . ?
O4 B7 O7 B8 -107.0(10) . . . . ?
O4 B7 O7 Sr2 51.8(6) . . . . ?
O5 B6 O6 B4 46.9(7) . . . . ?
O5 B6 O6 Sr1 -86.1(6) . . . 1_455 ?
O5 B6 O6 Sr3 178.9(5) . . . 4_666 ?
O5 B7 O4 B3 -165.2(6) . . . . ?
O5 B7 O4 Sr3 12.9(9) . . . 2_656 ?
O5 B7 O7 B8 76.1(12) . . . . ?
O5 B7 O7 Sr2 -125.1(5) . . . . ?
O6 B4 O9 B1 148.0(5) . . . . ?
O6 B4 O9 Sr3 -34.0(8) . . . 2_656 ?
O6 B4 O13 B5 -155.8(5) . . . . ?
O6 B4 O13 Sr1 29.1(5) . . . 1_455 ?
O6 B6 O5 B7 -69.5(8) . . . . ?
O7 B7 O4 B3 18.0(9) . . . . ?
O7 B7 O4 Sr3 -163.8(4) . . . 2_656 ?
O7 B7 O5 B6 150.5(6) . . . . ?
O7 B8 O14 B11 172.5(5) . . . . ?
O7 B8 O14 Sr2 -2.6(5) . . . . ?
O7 B8 O21 B9 3.9(12) . . . . ?
O8 B3 O3 B2 45.8(7) . . . . ?
O8 B3 O3 Sr3 -111.5(4) . . . 2_656 ?
O8 B3 O4 B7 -73.2(8) . . . . ?
O8 B3 O4 Sr3 108.1(5) . . . 2_656 ?
O8 B9 O21 B8 -71.2(9) 1_455 . . . ?
O8 B9 O22 B10 47.7(6) 1_455 . . . ?
O8 B9 O22 Sr1 -109.8(4) 1_455 . . 2_756 ?
O9 B1 O10 B6 -138.6(6) . . . 1_655 ?
O9 B1 O10 Sr3 114.9(5) . . . 4_766 ?
O9 B1 O10 Sr3 3.9(5) . . . 2_656 ?
O9 B1 O11 B5 -11.0(9) . . . . ?
O9 B1 O11 Sr1 -176.5(3) . . . . ?
O9 B4 O6 B6 66.1(7) . . . . ?
O9 B4 O6 Sr1 -145.9(4) . . . 1_455 ?
O9 B4 O6 Sr3 -38.6(7) . . . 4_666 ?
O9 B4 O13 B5 -33.8(7) . . . . ?
O9 B4 O13 Sr1 151.1(4) . . . 1_455 ?
O10 B1 O9 B4 174.4(5) . . . . ?
O10 B1 O9 Sr3 -4.2(6) . . . 2_656 ?
O10 B1 O11 B5 165.4(6) . . . . ?
O10 B1 O11 Sr1 -0.1(10) . . . . ?
O10 B6 O5 B7 169.0(5) 1_455 . . . ?
O10 B6 O6 B4 168.9(5) 1_455 . . . ?
O10 B6 O6 Sr1 36.0(7) 1_455 . . 1_455 ?
O10 B6 O6 Sr3 -59.0(4) 1_455 . . 4_666 ?
O11 B1 O9 B4 -9.0(9) . . . . ?
O11 B1 O9 Sr3 172.4(5) . . . 2_656 ?
O11 B1 O10 B6 45.0(9) . . . 1_655 ?
O11 B1 O10 Sr3 -172.5(6) . . . 2_656 ?
O11 B1 O10 Sr3 -61.5(7) . . . 4_766 ?
O11 B5 O12 B11 -150.2(5) . . . 2_746 ?
O11 B5 O12 Sr1 112.5(5) . . . 3_857 ?
O11 B5 O12 Sr1 1.4(5) . . . . ?
O11 B5 O13 B4 18.1(9) . . . . ?
O11 B5 O13 Sr1 -169.5(3) . . . 1_455 ?
O12 B5 O11 B1 -171.6(5) . . . . ?
O12 B5 O11 Sr1 -1.6(6) . . . . ?
O12 B5 O13 B4 -164.6(6) . . . . ?
O12 B5 O13 Sr1 7.8(11) . . . 1_455 ?
O12 B11 O14 B8 39.1(8) 2_756 . . . ?
O12 B11 O14 Sr2 -148.1(3) 2_756 . . . ?
O12 B11 O15 B12 -67.5(7) 2_756 . . . ?
O12 B11 O15 Sr1 62.7(4) 2_756 . . 4_465 ?
O12 B11 O15 Sr3 161.8(3) 2_756 . . 1_655 ?
O13 B4 O6 B6 -174.0(4) . . . . ?
O13 B4 O6 Sr1 -26.0(4) . . . 1_455 ?
O13 B4 O6 Sr3 81.3(5) . . . 4_666 ?
O13 B4 O9 B1 29.5(8) . . . . ?
O13 B4 O9 Sr3 -152.5(4) . . . 2_656 ?
O13 B5 O11 B1 6.0(9) . . . . ?
O13 B5 O11 Sr1 176.0(5) . . . . ?
O13 B5 O12 B11 32.4(10) . . . 2_746 ?
O13 B5 O12 Sr1 -176.0(6) . . . . ?
O13 B5 O12 Sr1 -64.9(7) . . . 3_857 ?
O14 B8 O7 B7 161.2(8) . . . . ?
O14 B8 O7 Sr2 3.0(6) . . . . ?
O14 B8 O21 B9 -176.2(6) . . . . ?
O14 B11 O15 B12 59.9(7) . . . . ?
O14 B11 O15 Sr1 -169.9(5) . . . 4_465 ?
O14 B11 O15 Sr3 -70.9(6) . . . 1_655 ?
O15 B11 O14 B8 -85.6(7) . . . . ?
O15 B11 O14 Sr2 87.2(6) . . . . ?
O15 B12 O16 B14 -162.6(5) . . . . ?
O15 B12 O16 Sr3 30.4(5) . . . 1_655 ?
O15 B12 O17 B13 154.5(5) . . . . ?
O15 B12 O17 Sr1 -44.8(8) . . . 2_756 ?
O16 B12 O15 B11 -170.2(5) . . . . ?
O16 B12 O15 Sr1 81.2(5) . . . 4_465 ?
O16 B12 O15 Sr3 -26.3(4) . . . 1_655 ?
O16 B12 O17 B13 36.9(8) . . . . ?
O16 B12 O17 Sr1 -162.5(3) . . . 2_756 ?
O16 B14 O18 B13 9.9(9) . . . . ?
O16 B14 O18 Sr3 179.7(5) . . . . ?
O16 B14 O20 B6 43.5(9) . . . 2_646 ?
O16 B14 O20 Sr3 -179.3(6) . . . . ?
O16 B14 O20 Sr3 -63.5(7) . . . 3_556 ?
O17 B12 O15 B11 70.4(7) . . . . ?
O17 B12 O15 Sr1 -38.3(7) . . . 4_465 ?
O17 B12 O15 Sr3 -145.8(4) . . . 1_655 ?
O17 B12 O16 B14 -41.2(7) . . . . ?
O17 B12 O16 Sr3 151.8(4) . . . 1_655 ?
O17 B13 O18 B14 -14.2(9) . . . . ?
O17 B13 O18 Sr3 -179.1(4) . . . . ?
O17 B13 O19 B11 -132.7(6) . . . 1_455 ?
O17 B13 O19 Sr1 -0.7(6) . . . 2_756 ?
O17 B13 O19 Sr1 115.6(5) . . . 4_365 ?
O18 B13 O17 B12 -11.3(9) . . . . ?
O18 B13 O17 Sr1 -177.1(5) . . . 2_756 ?
O18 B13 O19 B11 45.1(9) . . . 1_455 ?
O18 B13 O19 Sr1 177.1(6) . . . 2_756 ?
O18 B13 O19 Sr1 -66.6(7) . . . 4_365 ?
O18 B14 O16 B12 19.5(8) . . . . ?
O18 B14 O16 Sr3 -179.3(3) . . . 1_655 ?
O18 B14 O20 B6 -139.0(5) . . . 2_646 ?
O18 B14 O20 Sr3 -1.8(5) . . . . ?
O18 B14 O20 Sr3 114.0(5) . . . 3_556 ?
O19 B11 O14 B8 153.9(5) 1_655 . . . ?
O19 B11 O14 Sr2 -33.2(7) 1_655 . . . ?
O19 B11 O15 B12 -179.7(5) 1_655 . . . ?
O19 B11 O15 Sr1 -49.5(4) 1_655 . . 4_465 ?
O19 B11 O15 Sr3 49.5(6) 1_655 . . 1_655 ?
O19 B13 O17 B12 166.6(5) . . . . ?
O19 B13 O17 Sr1 0.8(6) . . . 2_756 ?
O19 B13 O18 B14 168.0(6) . . . . ?
O19 B13 O18 Sr3 3.2(10) . . . . ?
O20 B6 O5 B7 53.9(7) 2_656 . . . ?
O20 B6 O6 B4 -78.3(6) 2_656 . . . ?
O20 B6 O6 Sr1 148.8(3) 2_656 . . 1_455 ?
O20 B6 O6 Sr3 53.7(4) 2_656 . . 4_666 ?
O20 B14 O16 B12 -163.0(6) . . . . ?
O20 B14 O16 Sr3 -1.9(10) . . . 1_655 ?
O20 B14 O18 B13 -167.8(5) . . . . ?
O20 B14 O18 Sr3 2.0(6) . . . . ?
O21 B8 O7 B7 -18.9(14) . . . . ?
O21 B8 O7 Sr2 -177.1(5) . . . . ?
O21 B8 O14 B11 -7.4(9) . . . . ?
O21 B8 O14 Sr2 177.5(5) . . . . ?
O21 B9 O22 B10 170.3(5) . . . . ?
O21 B9 O22 Sr1 12.8(6) . . . 2_756 ?
O22 B9 O21 B8 170.9(6) . . . . ?
O22 B10 O23 B3 -3.1(9) . . . 1_455 ?
O22 B10 O23 Sr2 163.8(5) . . . 2_656 ?
O22 B10 O24 B4 18.7(9) . . . 2_656 ?
O22 B10 O24 Sr2 -165.8(6) . . . 2_656 ?
O23 B3 O3 B2 -72.1(7) 1_655 . . . ?
O23 B3 O3 Sr3 130.6(4) 1_655 . . 2_656 ?
O23 B3 O4 B7 51.5(8) 1_655 . . . ?
O23 B3 O4 Sr3 -127.2(4) 1_655 . . 2_656 ?
O23 B3 O8 B9 50.7(6) 1_655 . . 1_655 ?
O23 B3 O8 Sr2 -102.7(5) 1_655 . . . ?
O23 B10 O22 B9 -13.7(8) . . . . ?
O23 B10 O22 Sr1 144.1(5) . . . 2_756 ?
O23 B10 O24 B4 -161.6(5) . . . 2_656 ?
O23 B10 O24 Sr2 13.9(5) . . . 2_656 ?
O24 B4 O6 B6 -58.1(7) 2_646 . . . ?
O24 B4 O6 Sr1 89.9(4) 2_646 . . 1_455 ?
O24 B4 O6 Sr3 -162.8(3) 2_646 . . 4_666 ?
O24 B4 O9 B1 -83.9(6) 2_646 . . . ?
O24 B4 O9 Sr3 94.1(6) 2_646 . . 2_656 ?
O24 B4 O13 B5 81.6(6) 2_646 . . . ?
O24 B4 O13 Sr1 -93.5(4) 2_646 . . 1_455 ?
O24 B10 O22 B9 166.0(6) . . . . ?
O24 B10 O22 Sr1 -36.2(8) . . . 2_756 ?
O24 B10 O23 B3 177.2(5) . . . 1_455 ?
O24 B10 O23 Sr2 -15.9(6) . . . 2_656 ?
Sr1 B4 O6 B6 -148.0(5) 1_455 . . . ?
Sr1 B4 O6 Sr3 107.3(3) 1_455 . . 4_666 ?
Sr1 B4 O9 B1 76.8(9) 1_455 . . . ?
Sr1 B4 O9 Sr3 -105.2(7) 1_455 . . 2_656 ?
Sr1 B4 O13 B5 175.0(6) 1_455 . . . ?
Sr1 B5 O11 B1 -170.1(6) . . . . ?
Sr1 B5 O12 B11 -151.6(6) . . . 2_746 ?
Sr1 B5 O12 Sr1 111.1(3) . . . 3_857 ?
Sr1 B11 O14 B8 145.5(16) 4_465 . . . ?
Sr1 B11 O14 Sr2 -42(2) 4_465 . . . ?
Sr1 B11 O15 B12 -130.2(5) 4_465 . . . ?
Sr1 B11 O15 Sr3 99.0(3) 4_465 . . 1_655 ?
Sr1 B13 O17 B12 165.8(6) 2_756 . . . ?
Sr1 B13 O19 B11 -132.0(5) 2_756 . . 1_455 ?
Sr1 B13 O19 Sr1 116.3(3) 2_756 . . 4_365 ?
Sr2 B2 O1 B12 -165.1(5) 2_856 . . 2_756 ?
Sr2 B2 O2 B9 176.1(5) 2_856 . . 1_655 ?
Sr2 B3 O3 B2 80.4(7) . . . . ?
Sr2 B3 O3 Sr3 -76.9(6) . . . 2_656 ?
Sr2 B3 O4 B7 -59.0(6) . . . . ?
Sr2 B3 O4 Sr3 122.29(14) . . . 2_656 ?
Sr2 B3 O8 B9 153.4(6) . . . 1_655 ?
Sr2 B7 O4 B3 58.0(6) . . . . ?
Sr2 B7 O4 Sr3 -123.9(4) . . . 2_656 ?
Sr2 B7 O5 B6 83.5(8) . . . . ?
Sr2 B7 O7 B8 -158.8(11) . . . . ?
Sr2 B8 O7 B7 158.2(11) . . . . ?
Sr2 B8 O14 B11 175.0(6) . . . . ?
Sr2 B9 O21 B8 -89.5(7) 1_455 . . . ?
Sr2 B9 O22 B10 82.9(5) 1_455 . . . ?
Sr2 B9 O22 Sr1 -74.6(4) 1_455 . . 2_756 ?
Sr2 B10 O22 B9 44(2) 2_656 . . . ?
Sr2 B10 O22 Sr1 -158.7(16) 2_656 . . 2_756 ?
Sr2 B10 O23 B3 -166.9(6) 2_656 . . 1_455 ?
Sr2 B10 O24 B4 -175.5(5) 2_656 . . 2_656 ?
Sr3 B1 O9 B4 178.6(6) 2_656 . . . ?
Sr3 B1 O10 B6 -142.5(6) 2_656 . . 1_655 ?
Sr3 B1 O10 Sr3 111.0(3) 2_656 . . 4_766 ?
Sr3 B3 O3 B2 157.3(6) 2_656 . . . ?
Sr3 B3 O4 B7 178.7(6) 2_656 . . . ?
Sr3 B3 O8 B9 -115.9(4) 2_656 . . 1_655 ?
Sr3 B3 O8 Sr2 90.7(4) 2_656 . . . ?
Sr3 B6 O5 B7 105(2) 4_666 . . . ?
Sr3 B6 O6 B4 -132.0(5) 4_666 . . . ?
Sr3 B6 O6 Sr1 95.0(4) 4_666 . . 1_455 ?
Sr3 B12 O15 B11 -143.8(5) 1_655 . . . ?
Sr3 B12 O15 Sr1 107.5(3) 1_655 . . 4_465 ?
Sr3 B12 O16 B14 167.0(6) 1_655 . . . ?
Sr3 B12 O17 B13 81.6(9) 1_655 . . . ?
Sr3 B12 O17 Sr1 -117.8(6) 1_655 . . 2_756 ?
Sr3 B14 O18 B13 -169.8(6) . . . . ?
Sr3 B14 O20 B6 -137.2(5) . . . 2_646 ?
Sr3 B14 O20 Sr3 115.8(2) . . . 3_556 ?
